data_1542505
loop_
_publ_author_name
'Bauri, A. K.'
'Foro, Sabine'
'Nhu, Quynh Nguyen Do'

_publ_section_title
;
 Limonin isolated from the seeds of <i>Citrus limetta</i> (Indian sweet
 lemon)
;
_journal_coeditor_code SU5274
_journal_issue 2
_journal_name_full IUCrData
_journal_page_first x160172
_journal_paper_doi 10.1107/S2414314616001723
_journal_volume 1
_journal_year 2016
_chemical_formula_iupac 'C26 H30 O8'
_chemical_formula_moiety 'C26 H30 O8'
_chemical_formula_sum 'C26 H30 O8'
_chemical_formula_weight 470.50
_chemical_melting_point 320
_chemical_name_common Limonin
_chemical_name_systematic
(4a<i>S</i>,14b<i>R</i>)-12-(Furan-3-yl)-6,6,8a,12a-tetramethyldecahydro-1<i>H</i>,3<i>H</i>-oxireno[2,3-<i>d</i>]pyrano[4',3':3,3a]isobenzofuro[5,4-<i>f</i>]isochromene-3,8,10(6<i>H</i>,9a<i>H</i>)-trione
_space_group_IT_number 19
_symmetry_cell_setting orthorhombic
_symmetry_space_group_name_Hall 'P 2ac 2ab'
_symmetry_space_group_name_H-M 'P 21 21 21'
_atom_sites_solution_hydrogens geom
_atom_sites_solution_primary direct
_atom_sites_solution_secondary difmap
_audit_creation_method SHELXL-97
_cell_angle_alpha 90.00
_cell_angle_beta 90.00
_cell_angle_gamma 90.00
_cell_formula_units_Z 4
_cell_length_a 8.8770(10)
_cell_length_b 14.533(2)
_cell_length_c 17.748(2)
_cell_measurement_reflns_used 25
_cell_measurement_temperature 299(2)
_cell_measurement_theta_max 20.10
_cell_measurement_theta_min 5.56
_cell_volume 2289.7(5)
_computing_cell_refinement
;
<i>CAD-4-PC Software</i> (Enraf--Nonius, 1996)
;
_computing_data_collection
;
<i>CAD-4-PC Software</i> (Enraf--Nonius, 1996)
;
_computing_data_reduction
;
REDU4 (Stoe & Cie, 1987)
;
_computing_molecular_graphics
;
PLATON (Spek, 2009)
;
_computing_publication_material
;
SHELXL97 (Sheldrick, 2008) and PLATON (Spek, 2009)
;
_computing_structure_refinement
;
SHELXL97 (Sheldrick, 2008)
;
_computing_structure_solution
;
SHELXS97 (Sheldrick, 2008)
;
_diffrn_ambient_temperature 299(2)
_diffrn_measured_fraction_theta_full 1.000
_diffrn_measured_fraction_theta_max 1.000
_diffrn_measurement_device_type 'Enraf--Nonius CAD-4'
_diffrn_measurement_method \w/2\q
_diffrn_radiation_monochromator graphite
_diffrn_radiation_source 'fine-focus sealed tube'
_diffrn_radiation_type CuK\a
_diffrn_radiation_wavelength 1.54180
_diffrn_reflns_av_R_equivalents 0.0179
_diffrn_reflns_av_sigmaI/netI 0.0280
_diffrn_reflns_limit_h_max 10
_diffrn_reflns_limit_h_min -10
_diffrn_reflns_limit_k_max 1
_diffrn_reflns_limit_k_min -17
_diffrn_reflns_limit_l_max 1
_diffrn_reflns_limit_l_min -21
_diffrn_reflns_number 5062
_diffrn_reflns_theta_full 66.96
_diffrn_reflns_theta_max 66.96
_diffrn_reflns_theta_min 3.93
_diffrn_standards_decay_% 1.0
_diffrn_standards_interval_time 120
_diffrn_standards_number 3
_exptl_absorpt_coefficient_mu 0.837
_exptl_absorpt_correction_type none
_exptl_crystal_colour colourless
_exptl_crystal_density_diffrn 1.365
_exptl_crystal_density_method 'not measured'
_exptl_crystal_description prism
_exptl_crystal_F_000 1000
_exptl_crystal_size_max 0.28
_exptl_crystal_size_mid 0.22
_exptl_crystal_size_min 0.15
_refine_diff_density_max 0.198
_refine_diff_density_min -0.138
_refine_ls_abs_structure_details
;
Flack (1983); 1742 Friedel pairs
;
_refine_ls_abs_structure_Flack -0.2(2)
_refine_ls_extinction_coef 0.0025(3)
_refine_ls_extinction_expression Fc^*^=kFc[1+0.001xFc^2^\l^3^/sin(2\q)]^-1/4^
_refine_ls_extinction_method
;
SHELXL97 (Sheldrick, 2008)
;
_refine_ls_goodness_of_fit_ref 1.104
_refine_ls_hydrogen_treatment constr
_refine_ls_matrix_type full
_refine_ls_number_parameters 308
_refine_ls_number_reflns 4081
_refine_ls_number_restraints 0
_refine_ls_restrained_S_all 1.104
_refine_ls_R_factor_all 0.0440
_refine_ls_R_factor_gt 0.0360
_refine_ls_shift/su_max 0.001
_refine_ls_shift/su_mean 0.000
_refine_ls_structure_factor_coef Fsqd
_refine_ls_weighting_details 'calc w=1/[\s^2^(Fo^2^)+(0.0611P)^2^+0.4711P] where P=(Fo^2^+2Fc^2^)/3'
_refine_ls_weighting_scheme calc
_refine_ls_wR_factor_gt 0.1060
_refine_ls_wR_factor_ref 0.1103
_reflns_number_gt 3659
_reflns_number_total 4081
_reflns_threshold_expression >2sigma(I)
_cod_data_source_file su5274sup1.cif
_cod_data_source_block I
_cod_depositor_comments 'Adding full bibliography for 1542505.cif.'
_cod_database_code 1542505
_cod_database_fobs_code 1542505

loop_
_symmetry_equiv_pos_as_xyz
'x, y, z'
'-x+1/2, -y, z+1/2'
'x+1/2, -y+1/2, -z'
'-x, y+1/2, -z+1/2'

loop_
_atom_site_type_symbol
_atom_site_label
_atom_site_fract_x
_atom_site_fract_y
_atom_site_fract_z
_atom_site_U_iso_or_equiv
_atom_site_adp_type
_atom_site_calc_flag
_atom_site_refinement_flags
_atom_site_occupancy
_atom_site_symmetry_multiplicity
C C1 0.6003(2) 0.80012(14) 0.33749(12) 0.0269(4) Uani d . 1 1
C C2 0.5523(3) 0.73683(17) 0.40261(13) 0.0351(5) Uani d . 1 1
H H2A 0.4863 0.7715 0.4357 0.042 Uiso calc R 1 1
H H2B 0.4935 0.6867 0.3817 0.042 Uiso calc R 1 1
C C3 0.7945(3) 0.66158(18) 0.41522(15) 0.0435(6) Uani d . 1 1
C C4 0.8133(3) 0.68083(16) 0.33300(13) 0.0381(6) Uani d . 1 1
H H4A 0.7519 0.6387 0.3038 0.046 Uiso calc R 1 1
H H4B 0.9177 0.6722 0.3185 0.046 Uiso calc R 1 1
C C5 0.7656(2) 0.77923(16) 0.31750(13) 0.0308(5) Uani d . 1 1
H H5 0.7855 0.7952 0.2648 0.037 Uiso calc R 1 1
C C6 0.7664(3) 0.91464(17) 0.39612(14) 0.0380(6) Uani d . 1 1
C C7 0.6193(2) 0.90414(15) 0.35240(13) 0.0301(5) Uani d . 1 1
H H7 0.6422 0.9299 0.3027 0.036 Uiso calc R 1 1
C C8 0.4757(3) 0.95437(16) 0.37654(14) 0.0339(5) Uani d . 1 1
H H8A 0.4382 0.9291 0.4235 0.041 Uiso calc R 1 1
H H8B 0.4961 1.0193 0.3838 0.041 Uiso calc R 1 1
C C9 0.3599(3) 0.94112(16) 0.31414(13) 0.0333(5) Uani d . 1 1
C C10 0.3312(2) 0.84126(15) 0.28916(12) 0.0291(5) Uani d . 1 1
C C11 0.4883(2) 0.79615(14) 0.27056(12) 0.0260(4) Uani d . 1 1
H H11 0.5325 0.8381 0.2334 0.031 Uiso calc R 1 1
C C12 0.4600(3) 0.70816(15) 0.22574(12) 0.0313(5) Uani d . 1 1
H H12A 0.3807 0.6723 0.2493 0.038 Uiso calc R 1 1
H H12B 0.5507 0.6710 0.2241 0.038 Uiso calc R 1 1
C C13 0.4129(3) 0.73613(16) 0.14529(13) 0.0324(5) Uani d . 1 1
H H13A 0.3583 0.6854 0.1226 0.039 Uiso calc R 1 1
H H13B 0.5030 0.7464 0.1156 0.039 Uiso calc R 1 1
C C14 0.3128(2) 0.82416(14) 0.14136(12) 0.0277(4) Uani d . 1 1
C C15 0.2343(2) 0.83565(15) 0.21743(13) 0.0289(5) Uani d . 1 1
C C16 0.0807(3) 0.87401(17) 0.21645(14) 0.0356(5) Uani d . 1 1
H H16 0.0484 0.9054 0.2626 0.043 Uiso calc R 1 1
C C17 0.0162(3) 0.90980(17) 0.14487(15) 0.0392(5) Uani d . 1 1
C C18 0.1886(2) 0.80715(16) 0.08166(13) 0.0317(5) Uani d . 1 1
H H18 0.1360 0.7500 0.0945 0.038 Uiso calc R 1 1
C C19 0.2444(2) 0.79965(17) 0.00200(13) 0.0334(5) Uani d . 1 1
C C20 0.2693(3) 0.7219(2) -0.03703(14) 0.0429(6) Uani d . 1 1
H H20 0.2550 0.6629 -0.0181 0.051 Uiso calc R 1 1
C C21 0.3232(3) 0.8340(2) -0.11317(15) 0.0474(6) Uani d . 1 1
H H21 0.3533 0.8663 -0.1558 0.057 Uiso calc R 1 1
C C22 0.2793(3) 0.87306(19) -0.04913(14) 0.0449(6) Uani d . 1 1
H H22 0.2725 0.9358 -0.0394 0.054 Uiso calc R 1 1
C C23 0.8507(3) 1.0017(2) 0.37485(19) 0.0556(8) Uani d . 1 1
H H23A 0.7888 1.0543 0.3855 0.067 Uiso calc R 1 1
H H23B 0.8744 1.0003 0.3221 0.067 Uiso calc R 1 1
H H23C 0.9421 1.0055 0.4035 0.067 Uiso calc R 1 1
C C24 0.7532(3) 0.9063(2) 0.48154(15) 0.0520(7) Uani d . 1 1
H H24A 0.7134 0.8469 0.4943 0.062 Uiso calc R 1 1
H H24B 0.6871 0.9534 0.5002 0.062 Uiso calc R 1 1
H H24C 0.8510 0.9135 0.5039 0.062 Uiso calc R 1 1
C C25 0.2427(3) 0.79570(18) 0.35395(13) 0.0373(5) Uani d . 1 1
H H25A 0.1498 0.8282 0.3617 0.045 Uiso calc R 1 1
H H25B 0.3017 0.7977 0.3992 0.045 Uiso calc R 1 1
H H25C 0.2214 0.7328 0.3412 0.045 Uiso calc R 1 1
C C26 0.4005(3) 0.91202(16) 0.12044(13) 0.0352(5) Uani d . 1 1
H H26A 0.4466 0.9042 0.0719 0.042 Uiso calc R 1 1
H H26B 0.4771 0.9232 0.1575 0.042 Uiso calc R 1 1
H H26C 0.3325 0.9634 0.1188 0.042 Uiso calc R 1 1
O O1 0.6722(2) 0.69751(13) 0.44804(9) 0.0437(4) Uani d . 1 1
O O2 0.85351(17) 0.83682(12) 0.36687(10) 0.0387(4) Uani d . 1 1
O O3 0.07834(18) 0.88186(12) 0.07995(10) 0.0396(4) Uani d . 1 1
O O4 0.3184(2) 0.74096(14) -0.10816(10) 0.0492(5) Uani d . 1 1
O O5 0.8815(3) 0.62005(18) 0.45340(13) 0.0760(8) Uani d . 1 1
O O6 0.2971(2) 1.00559(12) 0.28523(11) 0.0510(5) Uani d . 1 1
O O7 0.10294(17) 0.77602(11) 0.22248(9) 0.0362(4) Uani d . 1 1
O O8 -0.0850(2) 0.96443(15) 0.14442(12) 0.0605(6) Uani d . 1 1

loop_
_atom_site_aniso_label
_atom_site_aniso_U_11
_atom_site_aniso_U_22
_atom_site_aniso_U_33
_atom_site_aniso_U_12
_atom_site_aniso_U_13
_atom_site_aniso_U_23
C1 0.0224(10) 0.0306(11) 0.0277(10) 0.0021(9) -0.0003(8) -0.0015(9)
C2 0.0297(11) 0.0435(13) 0.0322(12) 0.0020(10) -0.0006(9) 0.0040(10)
C3 0.0466(14) 0.0428(13) 0.0411(14) 0.0106(12) -0.0133(12) -0.0042(11)
C4 0.0320(12) 0.0407(13) 0.0415(13) 0.0111(10) -0.0066(10) -0.0083(11)
C5 0.0252(10) 0.0383(12) 0.0290(11) 0.0011(9) -0.0015(9) -0.0037(10)
C6 0.0277(11) 0.0408(13) 0.0456(14) 0.0019(10) -0.0039(10) -0.0119(11)
C7 0.0264(10) 0.0334(11) 0.0304(11) 0.0005(9) 0.0017(9) -0.0050(9)
C8 0.0324(11) 0.0347(12) 0.0346(12) 0.0045(9) 0.0007(10) -0.0097(9)
C9 0.0286(11) 0.0347(12) 0.0367(12) 0.0059(9) 0.0052(10) -0.0042(10)
C10 0.0229(10) 0.0333(11) 0.0311(11) 0.0024(9) 0.0044(9) -0.0016(9)
C11 0.0231(9) 0.0294(10) 0.0256(10) 0.0016(9) -0.0002(8) 0.0033(9)
C12 0.0307(11) 0.0291(11) 0.0340(11) 0.0024(9) -0.0024(9) -0.0026(10)
C13 0.0290(11) 0.0362(11) 0.0319(11) 0.0055(9) -0.0026(9) -0.0036(9)
C14 0.0224(10) 0.0317(11) 0.0291(11) 0.0018(9) 0.0000(9) 0.0022(9)
C15 0.0225(10) 0.0299(11) 0.0342(12) -0.0001(9) 0.0016(9) 0.0031(9)
C16 0.0244(11) 0.0456(13) 0.0367(12) 0.0051(10) 0.0002(10) -0.0022(11)
C17 0.0260(11) 0.0446(13) 0.0470(14) 0.0032(10) -0.0019(10) 0.0012(12)
C18 0.0257(10) 0.0361(11) 0.0333(11) 0.0001(9) -0.0016(9) 0.0040(9)
C19 0.0268(10) 0.0425(12) 0.0308(11) 0.0030(10) -0.0062(9) 0.0044(10)
C20 0.0473(14) 0.0503(15) 0.0311(12) 0.0024(12) -0.0012(11) 0.0058(11)
C21 0.0476(14) 0.0596(16) 0.0349(13) 0.0010(13) -0.0020(12) 0.0113(12)
C22 0.0501(15) 0.0464(14) 0.0380(14) 0.0011(12) -0.0050(12) 0.0090(12)
C23 0.0387(14) 0.0449(15) 0.083(2) -0.0059(12) -0.0018(15) -0.0158(15)
C24 0.0479(15) 0.0638(18) 0.0444(15) 0.0069(14) -0.0124(12) -0.0194(13)
C25 0.0262(10) 0.0519(14) 0.0339(11) 0.0020(11) 0.0029(10) 0.0050(11)
C26 0.0316(11) 0.0386(13) 0.0353(12) -0.0048(10) 0.0001(10) 0.0045(10)
O1 0.0458(9) 0.0531(10) 0.0321(8) 0.0094(9) -0.0067(8) 0.0054(8)
O2 0.0231(7) 0.0424(9) 0.0505(10) 0.0022(7) -0.0053(7) -0.0140(8)
O3 0.0308(8) 0.0491(10) 0.0391(9) 0.0090(8) -0.0037(7) 0.0060(8)
O4 0.0526(11) 0.0624(12) 0.0326(9) 0.0133(10) 0.0019(8) -0.0004(8)
O5 0.0822(16) 0.0946(17) 0.0512(12) 0.0491(15) -0.0201(12) 0.0015(12)
O6 0.0601(12) 0.0371(9) 0.0557(11) 0.0131(9) -0.0180(10) -0.0032(9)
O7 0.0242(7) 0.0445(9) 0.0398(9) -0.0063(7) 0.0002(7) 0.0057(8)
O8 0.0461(11) 0.0700(14) 0.0656(13) 0.0286(11) -0.0029(10) 0.0012(11)

loop_
_atom_type_symbol
_atom_type_description
_atom_type_scat_dispersion_real
_atom_type_scat_dispersion_imag
_atom_type_scat_source
C C 0.0181 0.0091 'International Tables Vol C Tables 4.2.6.8 and 6.1.1.4'
H H 0.0000 0.0000 'International Tables Vol C Tables 4.2.6.8 and 6.1.1.4'
O O 0.0492 0.0322 'International Tables Vol C Tables 4.2.6.8 and 6.1.1.4'

loop_
_geom_angle_atom_site_label_1
_geom_angle_atom_site_label_2
_geom_angle_atom_site_label_3
_geom_angle
C2 C1 C5 108.63(18)
C2 C1 C7 119.16(18)
C5 C1 C7 97.37(17)
C2 C1 C11 112.09(17)
C5 C1 C11 115.28(17)
C7 C1 C11 103.77(16)
O1 C2 C1 116.69(18)
O1 C2 H2A 108.1
C1 C2 H2A 108.1
O1 C2 H2B 108.1
C1 C2 H2B 108.1
H2A C2 H2B 107.3
O5 C3 O1 118.4(3)
O5 C3 C4 125.3(3)
O1 C3 C4 116.3(2)
C3 C4 C5 108.80(19)
C3 C4 H4A 109.9
C5 C4 H4A 109.9
C3 C4 H4B 109.9
C5 C4 H4B 109.9
H4A C4 H4B 108.3
O2 C5 C4 106.62(18)
O2 C5 C1 105.16(17)
C4 C5 C1 114.23(19)
O2 C5 H5 110.2
C4 C5 H5 110.2
C1 C5 H5 110.2
O2 C6 C23 107.2(2)
O2 C6 C24 109.4(2)
C23 C6 C24 110.5(2)
O2 C6 C7 101.20(17)
C23 C6 C7 112.2(2)
C24 C6 C7 115.6(2)
C6 C7 C8 121.51(18)
C6 C7 C1 106.18(18)
C8 C7 C1 115.07(18)
C6 C7 H7 104.0
C8 C7 H7 104.0
C1 C7 H7 104.0
C9 C8 C7 107.36(18)
C9 C8 H8A 110.2
C7 C8 H8A 110.2
C9 C8 H8B 110.2
C7 C8 H8B 110.2
H8A C8 H8B 108.5
O6 C9 C8 121.6(2)
O6 C9 C10 122.3(2)
C8 C9 C10 116.13(19)
C9 C10 C15 112.40(18)
C9 C10 C25 105.94(18)
C15 C10 C25 108.01(18)
C9 C10 C11 107.82(17)
C15 C10 C11 107.42(17)
C25 C10 C11 115.37(18)
C12 C11 C1 122.43(17)
C12 C11 C10 108.15(17)
C1 C11 C10 113.04(16)
C12 C11 H11 103.7
C1 C11 H11 103.7
C10 C11 H11 103.7
C11 C12 C13 107.83(17)
C11 C12 H12A 110.1
C13 C12 H12A 110.1
C11 C12 H12B 110.1
C13 C12 H12B 110.1
H12A C12 H12B 108.5
C12 C13 C14 114.34(18)
C12 C13 H13A 108.7
C14 C13 H13A 108.7
C12 C13 H13B 108.7
C14 C13 H13B 108.7
H13A C13 H13B 107.6
C15 C14 C26 110.65(18)
C15 C14 C18 107.29(17)
C26 C14 C18 109.09(17)
C15 C14 C13 108.06(18)
C26 C14 C13 113.74(18)
C18 C14 C13 107.77(17)
O7 C15 C16 58.99(14)
O7 C15 C14 110.77(18)
C16 C15 C14 116.94(19)
O7 C15 C10 115.37(18)
C16 C15 C10 120.47(19)
C14 C15 C10 118.79(17)
O7 C16 C15 59.90(14)
O7 C16 C17 117.5(2)
C15 C16 C17 119.9(2)
O7 C16 H16 116.0
C15 C16 H16 116.0
C17 C16 H16 116.0
O8 C17 O3 120.2(2)
O8 C17 C16 121.7(2)
O3 C17 C16 118.0(2)
O3 C18 C19 104.78(17)
O3 C18 C14 111.85(18)
C19 C18 C14 114.90(18)
O3 C18 H18 108.4
C19 C18 H18 108.4
C14 C18 H18 108.4
C20 C19 C22 105.3(2)
C20 C19 C18 126.9(2)
C22 C19 C18 127.8(2)
C19 C20 O4 111.0(2)
C19 C20 H20 124.5
O4 C20 H20 124.5
C22 C21 O4 111.2(2)
C22 C21 H21 124.4
O4 C21 H21 124.4
C21 C22 C19 106.7(3)
C21 C22 H22 126.7
C19 C22 H22 126.7
C6 C23 H23A 109.5
C6 C23 H23B 109.5
H23A C23 H23B 109.5
C6 C23 H23C 109.5
H23A C23 H23C 109.5
H23B C23 H23C 109.5
C6 C24 H24A 109.5
C6 C24 H24B 109.5
H24A C24 H24B 109.5
C6 C24 H24C 109.5
H24A C24 H24C 109.5
H24B C24 H24C 109.5
C10 C25 H25A 109.5
C10 C25 H25B 109.5
H25A C25 H25B 109.5
C10 C25 H25C 109.5
H25A C25 H25C 109.5
H25B C25 H25C 109.5
C14 C26 H26A 109.5
C14 C26 H26B 109.5
H26A C26 H26B 109.5
C14 C26 H26C 109.5
H26A C26 H26C 109.5
H26B C26 H26C 109.5
C3 O1 C2 120.44(19)
C5 O2 C6 112.20(16)
C17 O3 C18 118.86(18)
C21 O4 C20 105.9(2)
C16 O7 C15 61.11(14)

loop_
_geom_bond_atom_site_label_1
_geom_bond_atom_site_label_2
_geom_bond_distance
C1 C2 1.537(3)
C1 C5 1.540(3)
C1 C7 1.544(3)
C1 C11 1.550(3)
C2 O1 1.453(3)
C2 H2A 0.9700
C2 H2B 0.9700
C3 O5 1.192(3)
C3 O1 1.338(3)
C3 C4 1.495(4)
C4 C5 1.517(3)
C4 H4A 0.9700
C4 H4B 0.9700
C5 O2 1.441(3)
C5 H5 0.9800
C6 O2 1.465(3)
C6 C23 1.517(4)
C6 C24 1.525(4)
C6 C7 1.526(3)
C7 C8 1.531(3)
C7 H7 0.9800
C8 C9 1.523(3)
C8 H8A 0.9700
C8 H8B 0.9700
C9 O6 1.205(3)
C9 C10 1.539(3)
C10 C15 1.539(3)
C10 C25 1.542(3)
C10 C11 1.576(3)
C11 C12 1.527(3)
C11 H11 0.9800
C12 C13 1.542(3)
C12 H12A 0.9700
C12 H12B 0.9700
C13 C14 1.559(3)
C13 H13A 0.9700
C13 H13B 0.9700
C14 C15 1.529(3)
C14 C26 1.541(3)
C14 C18 1.549(3)
C15 O7 1.455(3)
C15 C16 1.473(3)
C16 O7 1.442(3)
C16 C17 1.488(3)
C16 H16 0.9800
C17 O8 1.199(3)
C17 O3 1.341(3)
C18 O3 1.462(3)
C18 C19 1.502(3)
C18 H18 0.9800
C19 C20 1.344(4)
C19 C22 1.434(3)
C20 O4 1.364(3)
C20 H20 0.9300
C21 C22 1.329(4)
C21 O4 1.356(3)
C21 H21 0.9300
C22 H22 0.9300
C23 H23A 0.9600
C23 H23B 0.9600
C23 H23C 0.9600
C24 H24A 0.9600
C24 H24B 0.9600
C24 H24C 0.9600
C25 H25A 0.9600
C25 H25B 0.9600
C25 H25C 0.9600
C26 H26A 0.9600
C26 H26B 0.9600
C26 H26C 0.9600

loop_
_geom_hbond_atom_site_label_D
_geom_hbond_atom_site_label_H
_geom_hbond_atom_site_label_A
_geom_hbond_site_symmetry_A
_geom_hbond_distance_DH
_geom_hbond_distance_HA
_geom_hbond_distance_DA
_geom_hbond_angle_DHA
C8 H8A O5 3_466 0.97 2.35 3.313(3) 171
C4 H4A O6 4_645 0.97 2.54 3.442(3) 156
C21 H21 O6 2_574 0.93 2.52 3.135(3) 124

loop_
_geom_torsion_atom_site_label_1
_geom_torsion_atom_site_label_2
_geom_torsion_atom_site_label_3
_geom_torsion_atom_site_label_4
_geom_torsion
C5 C1 C2 O1 20.7(3)
C7 C1 C2 O1 -89.3(3)
C11 C1 C2 O1 149.30(19)
O5 C3 C4 C5 -138.2(3)
O1 C3 C4 C5 39.2(3)
C3 C4 C5 O2 55.3(2)
C3 C4 C5 C1 -60.4(3)
C2 C1 C5 O2 -87.3(2)
C7 C1 C5 O2 36.9(2)
C11 C1 C5 O2 145.95(18)
C2 C1 C5 C4 29.2(2)
C7 C1 C5 C4 153.43(18)
C11 C1 C5 C4 -97.5(2)
O2 C6 C7 C8 164.4(2)
C23 C6 C7 C8 -81.6(3)
C24 C6 C7 C8 46.4(3)
O2 C6 C7 C1 30.4(2)
C23 C6 C7 C1 144.3(2)
C24 C6 C7 C1 -87.6(2)
C2 C1 C7 C6 74.7(2)
C5 C1 C7 C6 -41.4(2)
C11 C1 C7 C6 -159.81(17)
C2 C1 C7 C8 -62.7(3)
C5 C1 C7 C8 -178.88(19)
C11 C1 C7 C8 62.8(2)
C6 C7 C8 C9 170.9(2)
C1 C7 C8 C9 -58.7(3)
C7 C8 C9 O6 -126.2(2)
C7 C8 C9 C10 52.3(3)
O6 C9 C10 C15 8.4(3)
C8 C9 C10 C15 -170.14(18)
O6 C9 C10 C25 -109.3(3)
C8 C9 C10 C25 72.1(2)
O6 C9 C10 C11 126.6(2)
C8 C9 C10 C11 -51.9(2)
C2 C1 C11 C12 -62.9(2)
C5 C1 C11 C12 62.1(3)
C7 C1 C11 C12 167.29(19)
C2 C1 C11 C10 69.3(2)
C5 C1 C11 C10 -165.73(18)
C7 C1 C11 C10 -60.5(2)
C9 C10 C11 C12 -164.55(17)
C15 C10 C11 C12 -43.2(2)
C25 C10 C11 C12 77.3(2)
C9 C10 C11 C1 56.6(2)
C15 C10 C11 C1 177.98(17)
C25 C10 C11 C1 -61.5(2)
C1 C11 C12 C13 -151.99(19)
C10 C11 C12 C13 73.9(2)
C11 C12 C13 C14 -36.6(2)
C12 C13 C14 C15 -23.7(2)
C12 C13 C14 C26 99.6(2)
C12 C13 C14 C18 -139.37(19)
C26 C14 C15 O7 154.24(17)
C18 C14 C15 O7 35.3(2)
C13 C14 C15 O7 -80.6(2)
C26 C14 C15 C16 89.4(2)
C18 C14 C15 C16 -29.5(3)
C13 C14 C15 C16 -145.5(2)
C26 C14 C15 C10 -68.8(2)
C18 C14 C15 C10 172.33(18)
C13 C14 C15 C10 56.4(2)
C9 C10 C15 O7 -127.9(2)
C25 C10 C15 O7 -11.4(3)
C11 C10 C15 O7 113.65(19)
C9 C10 C15 C16 -60.4(3)
C25 C10 C15 C16 56.1(3)
C11 C10 C15 C16 -178.84(19)
C9 C10 C15 C14 97.0(2)
C25 C10 C15 C14 -146.51(19)
C11 C10 C15 C14 -21.5(3)
C14 C15 C16 O7 99.1(2)
C10 C15 C16 O7 -103.1(2)
O7 C15 C16 C17 -106.4(2)
C14 C15 C16 C17 -7.2(3)
C10 C15 C16 C17 150.5(2)
O7 C16 C17 O8 133.0(3)
C15 C16 C17 O8 -157.7(2)
O7 C16 C17 O3 -49.5(3)
C15 C16 C17 O3 19.8(3)
C15 C14 C18 O3 57.3(2)
C26 C14 C18 O3 -62.6(2)
C13 C14 C18 O3 173.45(17)
C15 C14 C18 C19 176.59(18)
C26 C14 C18 C19 56.7(2)
C13 C14 C18 C19 -67.3(2)
O3 C18 C19 C20 -137.6(2)
C14 C18 C19 C20 99.3(3)
O3 C18 C19 C22 41.0(3)
C14 C18 C19 C22 -82.2(3)
C22 C19 C20 O4 0.6(3)
C18 C19 C20 O4 179.4(2)
O4 C21 C22 C19 0.6(3)
C20 C19 C22 C21 -0.7(3)
C18 C19 C22 C21 -179.5(2)
O5 C3 O1 C2 -170.9(3)
C4 C3 O1 C2 11.6(3)
C1 C2 O1 C3 -44.8(3)
C4 C5 O2 C6 -142.4(2)
C1 C5 O2 C6 -20.8(2)
C23 C6 O2 C5 -123.5(2)
C24 C6 O2 C5 116.6(2)
C7 C6 O2 C5 -5.8(2)
O8 C17 O3 C18 -172.6(2)
C16 C17 O3 C18 9.8(3)
C19 C18 O3 C17 -175.0(2)
C14 C18 O3 C17 -49.9(3)
C22 C21 O4 C20 -0.2(3)
C19 C20 O4 C21 -0.3(3)
C17 C16 O7 C15 110.4(2)
C14 C15 O7 C16 -109.7(2)
C10 C15 O7 C16 111.7(2)
